data_4027151
loop_
_publ_author_name
'Klaus Bjerglund'
'Anders T. Lindhardt'
'Troels Skrydstrup'

_publ_contact_author_address
;
Department of Chemistry
Aarhus University
Langelandsgade 140
DK-8000 Aarhus C
;
_publ_contact_author_email jacobo@chem.au.dk
_publ_contact_author_fax '+45 8619 6199'
_publ_contact_author_name 'Overgaard, Jacob'
_publ_contact_author_phone '+45 8942 3891'
_publ_section_title
;
 Palladium-Catalyzed N-Acylation of Monosubstituted Ureas Using
 Near-Stoichiometric Carbon Monoxide
;
_journal_name_full 'Journal of Organic Chemistry'
_journal_page_first 3793
_journal_page_last 3799
_journal_paper_doi 10.1021/jo3000767
_journal_volume 77
_journal_year 2012
_chemical_compound_source 'synthesis as described'
_chemical_formula_moiety 'C15 H14 N2 O3'
_chemical_formula_sum 'C15 H14 N2 O3'
_chemical_formula_weight 270.28
_chemical_name_systematic
;
 ?
;
_space_group_IT_number 14
_symmetry_cell_setting monoclinic
_symmetry_Int_Tables_number 14
_symmetry_space_group_name_Hall '-P 2ybc'
_symmetry_space_group_name_H-M 'P 1 21/c 1'
_atom_sites_solution_hydrogens geom
_atom_sites_solution_primary direct
_atom_sites_solution_secondary difmap
_audit_conform_dict_location ftp://ftp.iucr.org/pub/cif_core.dic
_audit_conform_dict_name cif_core.dic
_audit_conform_dict_version 2.4
_audit_creation_date 2011-11-21T09:06:41-00:00
_audit_creation_method 'WinGX routine CIF_UPDATE'
_cell_angle_alpha 90
_cell_angle_beta 104.237(3)
_cell_angle_gamma 90
_cell_formula_units_Z 4
_cell_length_a 11.7361(8)
_cell_length_b 6.3813(5)
_cell_length_c 17.5262(14)
_cell_measurement_reflns_used 1206
_cell_measurement_temperature 100(2)
_cell_measurement_theta_max 26.7
_cell_measurement_theta_min 2.4
_cell_measurement_wavelength 0.71073
_cell_volume 1272.25(17)
_computing_cell_refinement 'Saint+ v7.68A (Bruker-Nonius, 2011)'
_computing_data_collection 'Apex2 v2011(Bruker-Nonius, 2011)'
_computing_data_reduction 'Saint+ v7.68A (Bruker-Nonius, 2011)'
_computing_molecular_graphics 'Ortep-3 for Windows (Farrugia, 1997)'
_computing_publication_material 'WinGX publication routines (Farrugia, 1999)'
_computing_structure_refinement 'SHELXL-97 (Sheldrick, 2008)'
_computing_structure_solution 'SHELXS (Sheldrick, 2008)'
_diffrn_ambient_temperature 100(2)
_diffrn_detector_area_resol_mean 12.00
_diffrn_detector_type 'APEX2 charged-coupled device'
_diffrn_measured_fraction_theta_full 0.988
_diffrn_measured_fraction_theta_max 0.988
_diffrn_measurement_device_type 'Bruker X8 APEX-II diffractometer'
_diffrn_measurement_method
;
            Narrow slices collected using \f-scans
;
_diffrn_radiation_monochromator graphite
_diffrn_radiation_probe x-ray
_diffrn_radiation_type MoK\a
_diffrn_radiation_wavelength 0.71073
_diffrn_reflns_av_R_equivalents 0.0286
_diffrn_reflns_av_unetI/netI 0.052
_diffrn_reflns_limit_h_max 14
_diffrn_reflns_limit_h_min -9
_diffrn_reflns_limit_k_max 7
_diffrn_reflns_limit_k_min -6
_diffrn_reflns_limit_l_max 21
_diffrn_reflns_limit_l_min -21
_diffrn_reflns_number 5091
_diffrn_reflns_theta_full 26.02
_diffrn_reflns_theta_max 26.02
_diffrn_reflns_theta_min 3.33
_diffrn_source 'fine-focus sealed tube'
_diffrn_standards_number 0
_exptl_absorpt_coefficient_mu 0.1
_exptl_absorpt_correction_type none
_exptl_crystal_colour colourless
_exptl_crystal_density_diffrn 1.411
_exptl_crystal_description rod
_exptl_crystal_F_000 568
_exptl_crystal_size_max 0.32
_exptl_crystal_size_mid 0.07
_exptl_crystal_size_min 0.05
_refine_diff_density_max 0.217
_refine_diff_density_min -0.315
_refine_diff_density_rms 0.052
_refine_ls_extinction_method none
_refine_ls_goodness_of_fit_ref 1.031
_refine_ls_hydrogen_treatment mixed
_refine_ls_matrix_type full
_refine_ls_number_parameters 190
_refine_ls_number_reflns 2475
_refine_ls_number_restraints 0
_refine_ls_restrained_S_all 1.031
_refine_ls_R_factor_all 0.0824
_refine_ls_R_factor_gt 0.0472
_refine_ls_shift/su_max 0
_refine_ls_shift/su_mean 0
_refine_ls_structure_factor_coef Fsqd
_refine_ls_weighting_details 'calc w=1/[\s^2^(Fo^2^)+(0.0599P)^2^+0.3540P] where P=(Fo^2^+2Fc^2^)/3'
_refine_ls_weighting_scheme calc
_refine_ls_wR_factor_gt 0.111
_refine_ls_wR_factor_ref 0.1251
_reflns_number_gt 1706
_reflns_number_total 2475
_reflns_threshold_expression >2\s(I)
_cod_data_source_file jo3000767_si_002.cif
_cod_data_source_block 11jo0029a_01
_cod_database_code 4027151

loop_
_symmetry_equiv_pos_as_xyz
'x, y, z'
'-x, y+1/2, -z+1/2'
'-x, -y, -z'
'x, -y-1/2, z-1/2'

loop_
_atom_site_label
_atom_site_type_symbol
_atom_site_fract_x
_atom_site_fract_y
_atom_site_fract_z
_atom_site_U_iso_or_equiv
_atom_site_adp_type
_atom_site_occupancy
_atom_site_symmetry_multiplicity
_atom_site_calc_flag
_atom_site_refinement_flags
C2 C 0.87242(18) -0.1579(3) 0.04087(12) 0.0178(5) Uani 1 1 d .
C4 C 0.71770(17) 0.1120(3) -0.00872(12) 0.0182(5) Uani 1 1 d .
C5 C 0.69081(17) 0.3104(3) -0.05440(11) 0.0172(5) Uani 1 1 d .
C6 C 0.57821(18) 0.3919(4) -0.06334(12) 0.0210(5) Uani 1 1 d .
H6 H 0.523 0.3175 -0.0421 0.025 Uiso 1 1 calc R
C7 C 0.54488(18) 0.5792(3) -0.10264(12) 0.0216(5) Uani 1 1 d .
H7 H 0.4677 0.6326 -0.1083 0.026 Uiso 1 1 calc R
C8 C 0.62556(19) 0.6876(3) -0.13357(12) 0.0187(5) Uani 1 1 d .
C9 C 0.73825(18) 0.6072(3) -0.12615(11) 0.0189(5) Uani 1 1 d .
H9 H 0.793 0.6812 -0.148 0.023 Uiso 1 1 calc R
C10 C 0.77056(18) 0.4197(3) -0.08700(12) 0.0189(5) Uani 1 1 d .
H10 H 0.8473 0.3652 -0.0823 0.023 Uiso 1 1 calc R
C11 C 0.48694(19) 0.9627(4) -0.17934(14) 0.0324(6) Uani 1 1 d .
H11A H 0.4273 0.8725 -0.2126 0.049 Uiso 1 1 calc R
H11B H 0.4838 1.1022 -0.2032 0.049 Uiso 1 1 calc R
H11C H 0.4716 0.9744 -0.127 0.049 Uiso 1 1 calc R
C12 C 0.83067(17) -0.4285(3) 0.13096(12) 0.0181(5) Uani 1 1 d .
C13 C 0.91225(17) -0.5807(3) 0.12328(12) 0.0201(5) Uani 1 1 d .
H13 H 0.9532 -0.5698 0.0829 0.024 Uiso 1 1 calc R
C14 C 0.93306(18) -0.7486(3) 0.17522(13) 0.0236(5) Uani 1 1 d .
H14 H 0.9889 -0.8523 0.1703 0.028 Uiso 1 1 calc R
C15 C 0.8737(2) -0.7672(4) 0.23399(13) 0.0271(6) Uani 1 1 d .
H15 H 0.8887 -0.8828 0.2692 0.033 Uiso 1 1 calc R
C16 C 0.7920(2) -0.6161(4) 0.24115(13) 0.0259(5) Uani 1 1 d .
H16 H 0.7508 -0.6281 0.2813 0.031 Uiso 1 1 calc R
C17 C 0.77055(18) -0.4476(3) 0.18971(12) 0.0218(5) Uani 1 1 d .
H17 H 0.7144 -0.3445 0.1947 0.026 Uiso 1 1 calc R
N1 N 0.82553(15) 0.0198(3) -0.00310(10) 0.0175(4) Uani 1 1 d .
N2 N 0.80168(16) -0.2543(3) 0.07967(10) 0.0192(4) Uani 1 1 d .
O1 O 0.64446(13) 0.0333(2) 0.02259(9) 0.0260(4) Uani 1 1 d .
O2 O 0.97311(12) -0.2130(2) 0.04164(9) 0.0255(4) Uani 1 1 d .
O3 O 0.60166(14) 0.8731(2) -0.17232(9) 0.0294(4) Uani 1 1 d .
H2 H 0.736(2) -0.194(3) 0.0748(12) 0.019(6) Uiso 1 1 d .
H1 H 0.874(2) 0.077(4) -0.0217(13) 0.027(7) Uiso 1 1 d .

loop_
_atom_site_aniso_label
_atom_site_aniso_U_11
_atom_site_aniso_U_22
_atom_site_aniso_U_33
_atom_site_aniso_U_23
_atom_site_aniso_U_13
_atom_site_aniso_U_12
C2 0.0174(11) 0.0151(11) 0.0208(11) -0.0025(9) 0.0046(9) -0.0010(9)
C4 0.0159(10) 0.0192(12) 0.0194(11) -0.0037(9) 0.0038(8) 0.0005(9)
C5 0.0180(11) 0.0182(12) 0.0156(11) -0.0034(9) 0.0043(8) 0.0003(9)
C6 0.0182(11) 0.0236(13) 0.0218(11) 0.0003(10) 0.0061(8) -0.0002(10)
C7 0.0180(11) 0.0219(12) 0.0243(12) -0.0010(10) 0.0041(9) 0.0031(10)
C8 0.0246(11) 0.0148(11) 0.0151(11) -0.0003(9) 0.0018(8) 0.0027(9)
C9 0.0204(11) 0.0195(12) 0.0178(11) -0.0008(9) 0.0064(8) -0.0006(10)
C10 0.0167(10) 0.0198(12) 0.0193(11) -0.0034(9) 0.0029(8) 0.0020(9)
C11 0.0277(13) 0.0318(14) 0.0357(14) 0.0043(12) 0.0041(10) 0.0069(11)
C12 0.0152(10) 0.0161(11) 0.0206(11) 0.0003(9) -0.0002(8) -0.0016(9)
C13 0.0179(11) 0.0197(12) 0.0220(11) -0.0026(9) 0.0035(9) -0.0031(9)
C14 0.0203(11) 0.0193(12) 0.0282(13) 0.0002(10) 0.0004(9) 0.0017(10)
C15 0.0279(13) 0.0220(13) 0.0288(13) 0.0073(11) 0.0021(10) 0.0007(11)
C16 0.0281(12) 0.0273(13) 0.0233(12) 0.0054(10) 0.0079(9) -0.0014(11)
C17 0.0197(11) 0.0214(12) 0.0243(12) 0.0006(10) 0.0055(9) 0.0015(10)
N1 0.0153(9) 0.0157(10) 0.0227(10) 0.0029(8) 0.0068(8) -0.0012(8)
N2 0.0148(9) 0.0190(10) 0.0247(10) 0.0044(8) 0.0067(7) 0.0031(8)
O1 0.0207(8) 0.0262(9) 0.0336(9) 0.0080(7) 0.0113(7) 0.0047(7)
O2 0.0182(8) 0.0212(9) 0.0393(10) 0.0084(7) 0.0111(7) 0.0042(7)
O3 0.0282(9) 0.0276(9) 0.0323(9) 0.0059(8) 0.0074(7) 0.0048(7)

loop_
_atom_type_symbol
_atom_type_description
_atom_type_scat_dispersion_real
_atom_type_scat_dispersion_imag
_atom_type_scat_source
C C 0.0033 0.0016 'International Tables Vol C Tables 4.2.6.8 and 6.1.1.4'
H H 0 0 'International Tables Vol C Tables 4.2.6.8 and 6.1.1.4'
N N 0.0061 0.0033 'International Tables Vol C Tables 4.2.6.8 and 6.1.1.4'
O O 0.0106 0.006 'International Tables Vol C Tables 4.2.6.8 and 6.1.1.4'

loop_
_geom_angle_atom_site_label_1
_geom_angle_atom_site_label_2
_geom_angle_atom_site_label_3
_geom_angle
O2 C2 N2 125.09(19)
O2 C2 N1 118.85(19)
N2 C2 N1 116.06(18)
O1 C4 N1 121.5(2)
O1 C4 C5 120.39(18)
N1 C4 C5 118.10(18)
C6 C5 C10 118.70(19)
C6 C5 C4 116.58(18)
C10 C5 C4 124.71(18)
C7 C6 C5 121.4(2)
C7 C6 H6 119.3
C5 C6 H6 119.3
C8 C7 C6 119.2(2)
C8 C7 H7 120.4
C6 C7 H7 120.4
O3 C8 C7 123.57(19)
O3 C8 C9 116.19(19)
C7 C8 C9 120.24(19)
C10 C9 C8 120.12(19)
C10 C9 H9 119.9
C8 C9 H9 119.9
C9 C10 C5 120.30(19)
C9 C10 H10 119.8
C5 C10 H10 119.8
O3 C11 H11A 109.5
O3 C11 H11B 109.5
H11A C11 H11B 109.5
O3 C11 H11C 109.5
H11A C11 H11C 109.5
H11B C11 H11C 109.5
C17 C12 C13 119.8(2)
C17 C12 N2 116.90(19)
C13 C12 N2 123.30(19)
C14 C13 C12 119.3(2)
C14 C13 H13 120.4
C12 C13 H13 120.4
C15 C14 C13 121.0(2)
C15 C14 H14 119.5
C13 C14 H14 119.5
C14 C15 C16 119.6(2)
C14 C15 H15 120.2
C16 C15 H15 120.2
C17 C16 C15 120.0(2)
C17 C16 H16 120
C15 C16 H16 120
C16 C17 C12 120.4(2)
C16 C17 H17 119.8
C12 C17 H17 119.8
C4 N1 C2 127.82(19)
C4 N1 H1 120.2(17)
C2 N1 H1 111.5(17)
C2 N2 C12 126.71(18)
C2 N2 H2 113.6(15)
C12 N2 H2 119.4(15)
C8 O3 C11 117.54(18)

loop_
_geom_bond_atom_site_label_1
_geom_bond_atom_site_label_2
_geom_bond_distance
C2 O2 1.230(2)
C2 N2 1.345(3)
C2 N1 1.405(3)
C4 O1 1.234(2)
C4 N1 1.377(3)
C4 C5 1.490(3)
C5 C6 1.393(3)
C5 C10 1.397(3)
C6 C7 1.387(3)
C6 H6 0.95
C7 C8 1.386(3)
C7 H7 0.95
C8 O3 1.359(3)
C8 C9 1.394(3)
C9 C10 1.385(3)
C9 H9 0.95
C10 H10 0.95
C11 O3 1.440(3)
C11 H11A 0.98
C11 H11B 0.98
C11 H11C 0.98
C12 C17 1.389(3)
C12 C13 1.394(3)
C12 N2 1.417(3)
C13 C14 1.388(3)
C13 H13 0.95
C14 C15 1.384(3)
C14 H14 0.95
C15 C16 1.387(3)
C15 H15 0.95
C16 C17 1.386(3)
C16 H16 0.95
C17 H17 0.95
N1 H1 0.81(2)
N2 H2 0.85(2)

loop_
_geom_torsion_atom_site_label_1
_geom_torsion_atom_site_label_2
_geom_torsion_atom_site_label_3
_geom_torsion_atom_site_label_4
_geom_torsion
O1 C4 C5 C6 -3.8(3)
N1 C4 C5 C6 175.83(17)
O1 C4 C5 C10 175.05(19)
N1 C4 C5 C10 -5.3(3)
C10 C5 C6 C7 -1.0(3)
C4 C5 C6 C7 177.96(18)
C5 C6 C7 C8 -0.1(3)
C6 C7 C8 O3 -179.34(19)
C6 C7 C8 C9 0.9(3)
O3 C8 C9 C10 179.50(17)
C7 C8 C9 C10 -0.7(3)
C8 C9 C10 C5 -0.3(3)
C6 C5 C10 C9 1.1(3)
C4 C5 C10 C9 -177.69(18)
C17 C12 C13 C14 -0.7(3)
N2 C12 C13 C14 -178.52(19)
C12 C13 C14 C15 0.3(3)
C13 C14 C15 C16 0.1(3)
C14 C15 C16 C17 -0.1(3)
C15 C16 C17 C12 -0.2(3)
C13 C12 C17 C16 0.6(3)
N2 C12 C17 C16 178.59(19)
O1 C4 N1 C2 -5.1(3)
C5 C4 N1 C2 175.32(18)
O2 C2 N1 C4 -176.79(19)
N2 C2 N1 C4 2.8(3)
O2 C2 N2 C12 3.2(3)
N1 C2 N2 C12 -176.42(18)
C17 C12 N2 C2 152.5(2)
C13 C12 N2 C2 -29.6(3)
C7 C8 O3 C11 1.7(3)
C9 C8 O3 C11 -178.56(18)

loop_
_cod_related_entry_id
_cod_related_entry_database
_cod_related_entry_code
1 ChemSpider 246888
